data_4023342
loop_
_publ_author_name
'William A. Kinney'
'Christopher A. Teleha'
'Andrew S. Thompson'
'Maria Newport'
'Ryan Hansen'
'Scott Ballentine'
'Shyamali Ghosh'
'Andrew Mahan'
'Gabriela Grasa'
'Antonio Zanotti-Gerosa'
'Jules Dingenen'
'Carsten Schubert'
'Yong Zhou'
'Gregory C. Leo'
'David F. McComsey'
'Rosemary J. Santulli'
'Bruce E. Maryanoff'

_publ_section_title
;
 Suzuki-Miyaura Approach to JNJ-26076713, an Orally Active
 Tetrahydroquinoline-Containing \a~v~\b~3~/\a~v~\b~5~
 Integrin Antagonist. Enantioselective Synthesis
 and Stereochemical Studies
;
_journal_name_full 'Journal of Organic Chemistry'
_journal_page_first 2302
_journal_page_last 2310
_journal_paper_doi 10.1021/jo702551t
_journal_volume 73
_journal_year 2008
_chemical_formula_sum 'C40 H56 N2 O9'
_chemical_formula_weight 708.87
_chemical_name_systematic
; 
 4-[1-(4,7,7-Trimethyl-3-oxo-2-oxa-bicyclo[2.2.1]heptane-1-carbonyl)-
piperidin-4-yl]-3-[1-(4,7,7-trimethyl-3-oxo-2-oxa-bicyclo[2.2.1]heptane-
1-carbonyl)-1,2,3,4-tetrahydro-quinolin-3-yl]-butyric acid methyl ester 
;
_space_group_IT_number 4
_symmetry_cell_setting monoclinic
_symmetry_space_group_name_Hall 'P 2yb'
_symmetry_space_group_name_H-M 'P 1 21 1'
_atom_sites_solution_hydrogens geom
_atom_sites_solution_primary direct
_atom_sites_solution_secondary difmap
_audit_creation_method SHELXL-97
_cell_angle_alpha 90.00
_cell_angle_beta 91.23(3)
_cell_angle_gamma 90.00
_cell_formula_units_Z 2
_cell_length_a 6.8900(14)
_cell_length_b 13.610(3)
_cell_length_c 19.800(4)
_cell_measurement_temperature 100(2)
_cell_volume 1856.3(6)
_computing_cell_refinement 'Proteum 1.4'
_computing_data_collection 'Proteum 1.4'
_computing_data_reduction SADABS
_computing_structure_refinement 'SHELXL-97 (Sheldrick, 1997)'
_computing_structure_solution 'SHELXS-97 (Sheldrick, 1990)'
_diffrn_ambient_temperature 100(2)
_diffrn_measured_fraction_theta_full 0.968
_diffrn_measured_fraction_theta_max 0.968
_diffrn_measurement_device_type 'Bruker D8'
_diffrn_measurement_method 'omaga and phi scans'
_diffrn_radiation_monochromator 'multilayer optics'
_diffrn_radiation_source 'rotating anode'
_diffrn_radiation_type CuK\a
_diffrn_radiation_wavelength 1.54178
_diffrn_reflns_av_R_equivalents 0.0251
_diffrn_reflns_av_sigmaI/netI 0.0131
_diffrn_reflns_limit_h_max 8
_diffrn_reflns_limit_h_min -7
_diffrn_reflns_limit_k_max 16
_diffrn_reflns_limit_k_min -15
_diffrn_reflns_limit_l_max 22
_diffrn_reflns_limit_l_min -23
_diffrn_reflns_number 33897
_diffrn_reflns_theta_full 68.84
_diffrn_reflns_theta_max 68.84
_diffrn_reflns_theta_min 2.23
_exptl_absorpt_coefficient_mu 0.723
_exptl_absorpt_correction_type empirical
_exptl_absorpt_process_details
;  
'empirical absorption correction as implemented in SHELX-97'
;
_exptl_crystal_density_diffrn 1.268
_exptl_crystal_density_method 'not measured'
_exptl_crystal_F_000 764
_exptl_crystal_size_max 'not measured'
_exptl_crystal_size_mid 'not measured'
_exptl_crystal_size_min 'not measured'
_refine_diff_density_max 0.354
_refine_diff_density_min -0.303
_refine_diff_density_rms 0.033
_refine_ls_abs_structure_details 'Flack H D (1983), Acta Cryst. A39, 876-881'
_refine_ls_abs_structure_Flack 0.09(12)
_refine_ls_extinction_coef 0.00056(16)
_refine_ls_extinction_expression Fc^*^=kFc[1+0.001xFc^2^\l^3^/sin(2\q)]^-1/4^
_refine_ls_extinction_method SHELXL
_refine_ls_goodness_of_fit_ref 1.075
_refine_ls_hydrogen_treatment mixed
_refine_ls_matrix_type full
_refine_ls_number_parameters 671
_refine_ls_number_reflns 6386
_refine_ls_number_restraints 1
_refine_ls_restrained_S_all 1.075
_refine_ls_R_factor_all 0.0300
_refine_ls_R_factor_gt 0.0299
_refine_ls_shift/su_max 0.165
_refine_ls_shift/su_mean 0.026
_refine_ls_structure_factor_coef Fsqd
_refine_ls_weighting_details 'calc w=1/[\s^2^(Fo^2^)+(0.0442P)^2^+0.4135P] where P=(Fo^2^+2Fc^2^)/3'
_refine_ls_weighting_scheme calc
_refine_ls_wR_factor_gt 0.0793
_refine_ls_wR_factor_ref 0.0793
_reflns_number_gt 6369
_reflns_number_total 6386
_reflns_threshold_expression >2sigma(I)
_cod_data_source_file jo702551t-File002.cif
_cod_data_source_block Isomer_2
_cod_original_sg_symbol_H-M 'P 21'
_cod_database_code 4023342

loop_
_symmetry_equiv_pos_as_xyz
'x, y, z'
'-x, y+1/2, -z'

loop_
_atom_site_label
_atom_site_type_symbol
_atom_site_fract_x
_atom_site_fract_y
_atom_site_fract_z
_atom_site_U_iso_or_equiv
_atom_site_adp_type
_atom_site_occupancy
_atom_site_symmetry_multiplicity
_atom_site_calc_flag
_atom_site_refinement_flags
_atom_site_disorder_assembly
_atom_site_disorder_group
C10 C 0.1524(2) 0.42976(13) 0.02851(9) 0.0326(4) Uani 1 1 d . . .
C11 C 0.6611(2) 0.73673(12) 0.22287(8) 0.0262(3) Uani 1 1 d . . .
C12 C -0.0881(2) 0.54666(13) 0.05935(9) 0.0348(4) Uani 1 1 d . . .
C13 C 0.5622(2) 0.78360(12) 0.48559(8) 0.0287(3) Uani 1 1 d . . .
C14 C 0.8438(2) 0.69952(12) 0.26012(8) 0.0270(3) Uani 1 1 d . . .
C15 C 0.8063(2) 0.66015(12) 0.33149(8) 0.0287(3) Uani 1 1 d . . .
C16 C 0.2164(2) 0.60219(12) 0.03800(8) 0.0280(3) Uani 1 1 d . . .
C17 C 0.6461(3) 0.93060(13) 0.54930(8) 0.0328(3) Uani 1 1 d . . .
C19 C 0.1108(2) 0.58530(12) -0.03111(8) 0.0314(4) Uani 1 1 d . . .
C20 C 0.9812(3) 0.60055(13) 0.35843(9) 0.0333(4) Uani 1 1 d . . .
C21 C 0.2400(3) 0.55585(15) -0.08914(9) 0.0366(4) Uani 1 1 d . . .
C22 C 0.5269(2) 0.81081(11) 0.11459(8) 0.0283(3) Uani 1 1 d . . .
C23 C 0.8877(2) 0.97612(12) 0.42992(8) 0.0301(3) Uani 1 1 d . . .
C24 C 0.7450(2) 0.74298(12) 0.37972(8) 0.0280(3) Uani 1 1 d . . .
C25 C 0.7105(2) 0.77877(12) 0.15329(8) 0.0275(3) Uani 1 1 d . . .
C26 C 1.2398(2) 1.05783(13) 0.30149(9) 0.0347(4) Uani 1 1 d . . .
C27 C 0.4103(2) 0.76786(12) 0.53030(9) 0.0320(4) Uani 1 1 d . . .
C28 C 0.6792(2) 0.86709(12) 0.49488(8) 0.0273(3) Uani 1 1 d . . .
C29 C 0.5093(2) 0.65548(13) 0.21425(8) 0.0294(3) Uani 1 1 d . . .
C30 C 1.0709(2) 1.09348(13) 0.34678(8) 0.0307(3) Uani 1 1 d . . .
C31 C 0.5975(2) 0.70924(13) 0.43096(8) 0.0314(3) Uani 1 1 d . . .
C32 C 0.9116(2) 0.79217(12) 0.41930(8) 0.0282(3) Uani 1 1 d . . .
C33 C 0.3096(2) 0.50247(12) 0.05424(9) 0.0302(3) Uani 1 1 d . . .
C34 C -0.0081(2) 0.49787(13) -0.00242(9) 0.0319(3) Uani 1 1 d . . .
C35 C 1.0531(2) 0.99054(12) 0.38036(8) 0.0303(3) Uani 1 1 d . . .
C36 C 0.3508(2) 0.69065(12) 0.04556(8) 0.0286(3) Uani 1 1 d . . .
C37 C 0.8907(3) 1.12545(14) 0.30558(10) 0.0371(4) Uani 1 1 d . . .
C38 C -0.1603(3) 0.44776(16) -0.04619(11) 0.0405(4) Uani 1 1 d . . .
C39 C 0.4933(3) 0.91317(13) 0.59231(9) 0.0362(4) Uani 1 1 d . . .
C40 C 0.3321(2) 0.68952(13) 0.17316(8) 0.0297(3) Uani 1 1 d . . .
C41 C 1.1309(3) 1.17744(14) 0.39431(10) 0.0400(4) Uani 1 1 d . . .
C42 C 0.3746(3) 0.83217(13) 0.58255(9) 0.0352(4) Uani 1 1 d . . .
C43 C 1.0080(3) 0.50935(13) 0.31648(8) 0.0331(4) Uani 1 1 d . . .
C44 C 1.3242(3) 1.12738(15) 0.24962(11) 0.0424(4) Uani 1 1 d . . .
C45 C 1.1426(3) 0.96765(13) 0.27108(9) 0.0356(4) Uani 1 1 d . . .
C46 C 1.2573(2) 0.96971(15) 0.40901(10) 0.0374(4) Uani 1 1 d . . .
C47 C -0.0160(3) 0.67184(15) -0.05336(11) 0.0415(4) Uani 1 1 d . . .
C48 C 1.3874(3) 1.01452(16) 0.35380(10) 0.0406(4) Uani 1 1 d . . .
C49 C 1.2149(4) 0.42158(17) 0.24529(13) 0.0554(6) Uani 1 1 d . . .
C50 C 0.3534(5) 0.8212(2) 0.83195(18) 0.0807(8) Uani 1 1 d . . .
H50A H 0.2965 0.8748 0.8579 0.121 Uiso 1 1 calc R . .
H50B H 0.2632 0.7655 0.8303 0.121 Uiso 1 1 calc R . .
H50C H 0.3778 0.8438 0.7859 0.121 Uiso 1 1 calc R . .
H11 H 0.599(2) 0.7880(14) 0.2498(9) 0.021(4) Uiso 1 1 d . . .
H15 H 0.697(3) 0.6162(15) 0.3311(9) 0.028(4) Uiso 1 1 d . . .
H17 H 0.725(3) 0.9861(14) 0.5566(9) 0.024(4) Uiso 1 1 d . . .
H24 H 0.687(2) 0.7970(14) 0.3523(9) 0.023(4) Uiso 1 1 d . . .
H27 H 0.332(3) 0.7118(14) 0.5231(9) 0.023(4) Uiso 1 1 d . . .
H39 H 0.467(3) 0.9596(16) 0.6315(10) 0.034(5) Uiso 1 1 d . . .
H42 H 0.269(3) 0.8198(16) 0.6133(11) 0.040(5) Uiso 1 1 d . . .
H10A H 0.100(3) 0.3861(16) 0.0618(11) 0.038(5) Uiso 1 1 d . . .
H14A H 0.933(3) 0.7511(14) 0.2654(9) 0.023(4) Uiso 1 1 d . . .
H20A H 0.956(3) 0.5789(16) 0.4053(12) 0.043(6) Uiso 1 1 d . . .
H21A H 0.305(3) 0.607(2) -0.1055(11) 0.047(6) Uiso 1 1 d . . .
H22A H 0.560(2) 0.8358(13) 0.0681(9) 0.021(4) Uiso 1 1 d . . .
H25A H 0.782(2) 0.7265(14) 0.1273(9) 0.023(4) Uiso 1 1 d . . .
H29A H 0.563(3) 0.6016(17) 0.1909(10) 0.034(5) Uiso 1 1 d . . .
H31A H 0.472(3) 0.6952(16) 0.4123(10) 0.040(5) Uiso 1 1 d . . .
H32A H 0.956(3) 0.7514(15) 0.4573(10) 0.033(5) Uiso 1 1 d . . .
H33A H 0.335(2) 0.4957(12) 0.1011(9) 0.020(4) Uiso 1 1 d . . .
H37A H 0.917(3) 1.1836(18) 0.2765(11) 0.047(6) Uiso 1 1 d . . .
H38A H -0.225(3) 0.4011(18) -0.0210(12) 0.047(6) Uiso 1 1 d . . .
H40A H 0.269(3) 0.7417(14) 0.1979(9) 0.023(4) Uiso 1 1 d . . .
H41A H 1.015(3) 1.1961(17) 0.4271(11) 0.047(6) Uiso 1 1 d . . .
H44A H 1.221(3) 1.1588(15) 0.2195(9) 0.027(4) Uiso 1 1 d . . .
H46A H 1.285(3) 0.8951(17) 0.4160(10) 0.040(5) Uiso 1 1 d . . .
H47A H -0.083(3) 0.6540(18) -0.0918(12) 0.049(6) Uiso 1 1 d . . .
H48A H 1.474(3) 0.9698(16) 0.3327(10) 0.035(5) Uiso 1 1 d . . .
H49A H 1.211(4) 0.358(2) 0.2709(14) 0.065(7) Uiso 1 1 d . . .
H10B H 0.195(3) 0.3859(16) -0.0050(11) 0.036(5) Uiso 1 1 d . . .
H14B H 0.898(2) 0.6490(14) 0.2356(9) 0.020(4) Uiso 1 1 d . . .
H20B H 1.097(4) 0.6382(19) 0.3556(12) 0.051(6) Uiso 1 1 d . . .
H21B H 0.330(3) 0.4992(17) -0.0753(11) 0.042(5) Uiso 1 1 d . . .
H22B H 0.461(2) 0.8606(14) 0.1399(9) 0.022(4) Uiso 1 1 d . . .
H25B H 0.794(3) 0.8360(15) 0.1596(10) 0.032(5) Uiso 1 1 d . . .
H29B H 0.460(3) 0.6304(15) 0.2585(10) 0.033(5) Uiso 1 1 d . . .
H31B H 0.634(3) 0.6449(17) 0.4528(11) 0.041(5) Uiso 1 1 d . . .
H32B H 1.020(3) 0.8052(14) 0.3897(10) 0.031(5) Uiso 1 1 d . . .
H33B H 0.427(3) 0.4935(13) 0.0296(9) 0.027(4) Uiso 1 1 d . . .
H37B H 0.792(3) 1.1371(15) 0.3356(10) 0.035(5) Uiso 1 1 d . . .
H38B H -0.099(4) 0.4238(19) -0.0803(12) 0.051(6) Uiso 1 1 d . . .
H40B H 0.240(3) 0.6384(15) 0.1664(9) 0.031(5) Uiso 1 1 d . . .
H41B H 1.157(3) 1.2398(16) 0.3643(10) 0.037(5) Uiso 1 1 d . . .
H44B H 1.386(3) 1.1803(18) 0.2752(11) 0.043(6) Uiso 1 1 d . . .
H46B H 1.275(3) 1.0037(15) 0.4525(10) 0.033(5) Uiso 1 1 d . . .
H47B H -0.102(3) 0.6947(18) -0.0194(12) 0.047(6) Uiso 1 1 d . . .
H48B H 1.472(3) 1.0657(17) 0.3730(11) 0.045(6) Uiso 1 1 d . . .
H49B H 1.108(6) 0.412(3) 0.208(2) 0.107(12) Uiso 1 1 d . . .
H21C H 0.154(3) 0.5334(16) -0.1260(11) 0.040(5) Uiso 1 1 d . . .
H37C H 0.851(3) 1.0695(18) 0.2744(11) 0.047(6) Uiso 1 1 d . . .
H38C H -0.258(3) 0.4955(18) -0.0620(11) 0.048(6) Uiso 1 1 d . . .
H41C H 1.250(4) 1.1556(19) 0.4245(12) 0.058(7) Uiso 1 1 d . . .
H44C H 1.424(3) 1.0905(18) 0.2261(12) 0.050(6) Uiso 1 1 d . . .
H47C H 0.071(4) 0.724(2) -0.0648(13) 0.063(7) Uiso 1 1 d . . .
H49C H 1.342(5) 0.423(3) 0.2219(18) 0.101(11) Uiso 1 1 d . . .
N3 N 0.38987(18) 0.72809(10) 0.10740(7) 0.0275(3) Uani 1 1 d . . .
N7 N 0.83740(19) 0.88316(10) 0.44984(7) 0.0277(3) Uani 1 1 d . . .
O1 O 0.42552(19) 0.72310(9) -0.00573(6) 0.0383(3) Uani 1 1 d . . .
O2 O -0.23856(17) 0.53506(11) 0.08778(7) 0.0486(4) Uani 1 1 d . . .
O3 O 0.5265(3) 0.79211(17) 0.86256(9) 0.0814(6) Uani 1 1 d . . .
H3 H 0.5076 0.7783 0.9032 0.122 Uiso 1 1 calc R . .
O4 O 1.1568(2) 0.93047(10) 0.21673(7) 0.0476(3) Uani 1 1 d . . .
O5 O 0.8853(2) 0.44750(10) 0.30777(7) 0.0466(3) Uani 1 1 d . . .
O6 O 1.02857(17) 0.92763(9) 0.31997(6) 0.0329(3) Uani 1 1 d . . .
O7 O 0.04893(15) 0.61100(9) 0.08333(6) 0.0320(3) Uani 1 1 d . . .
O8 O 0.81216(19) 1.04984(9) 0.45285(7) 0.0410(3) Uani 1 1 d . . .
O18 O 1.18172(19) 0.50600(9) 0.28840(7) 0.0407(3) Uani 1 1 d . . .

loop_
_atom_site_aniso_label
_atom_site_aniso_U_11
_atom_site_aniso_U_22
_atom_site_aniso_U_33
_atom_site_aniso_U_23
_atom_site_aniso_U_13
_atom_site_aniso_U_12
C10 0.0310(8) 0.0284(8) 0.0384(9) -0.0010(8) 0.0048(7) -0.0023(7)
C11 0.0257(7) 0.0267(7) 0.0262(7) -0.0020(6) 0.0021(6) -0.0004(6)
C12 0.0260(8) 0.0362(9) 0.0421(9) -0.0105(8) -0.0022(7) -0.0015(7)
C13 0.0286(7) 0.0292(8) 0.0282(7) 0.0015(7) 0.0003(6) 0.0035(6)
C14 0.0260(7) 0.0254(8) 0.0297(8) -0.0025(7) 0.0030(6) -0.0026(7)
C15 0.0295(8) 0.0263(8) 0.0303(8) -0.0013(6) -0.0001(6) -0.0007(7)
C16 0.0252(7) 0.0287(8) 0.0301(8) -0.0026(6) 0.0010(6) 0.0006(6)
C17 0.0350(8) 0.0302(8) 0.0333(8) -0.0032(7) 0.0034(7) -0.0009(7)
C19 0.0309(8) 0.0288(8) 0.0343(8) -0.0049(7) -0.0042(7) -0.0001(7)
C20 0.0347(9) 0.0314(8) 0.0338(9) -0.0016(7) -0.0018(7) 0.0054(7)
C21 0.0452(10) 0.0332(9) 0.0315(9) -0.0041(7) 0.0023(8) -0.0051(8)
C22 0.0295(8) 0.0240(8) 0.0315(8) 0.0001(6) 0.0003(6) -0.0041(6)
C23 0.0301(8) 0.0289(8) 0.0312(8) -0.0002(7) 0.0005(6) -0.0006(6)
C24 0.0286(8) 0.0276(8) 0.0278(7) 0.0012(6) -0.0008(6) 0.0013(6)
C25 0.0272(7) 0.0261(7) 0.0294(8) 0.0005(6) -0.0005(6) -0.0039(7)
C26 0.0337(8) 0.0350(9) 0.0357(9) 0.0023(7) 0.0054(7) -0.0021(7)
C27 0.0320(8) 0.0280(8) 0.0360(8) 0.0034(7) 0.0017(7) -0.0013(7)
C28 0.0263(8) 0.0283(8) 0.0272(8) 0.0018(6) 0.0002(6) 0.0026(6)
C29 0.0284(8) 0.0331(9) 0.0266(8) 0.0018(7) 0.0000(6) -0.0055(7)
C30 0.0333(8) 0.0295(8) 0.0294(8) 0.0002(7) 0.0008(6) -0.0028(7)
C31 0.0303(8) 0.0307(9) 0.0333(8) -0.0014(7) 0.0012(6) -0.0033(7)
C32 0.0271(8) 0.0274(8) 0.0303(8) 0.0001(7) 0.0013(6) -0.0004(6)
C33 0.0252(8) 0.0307(8) 0.0347(9) 0.0026(7) 0.0010(6) -0.0015(7)
C34 0.0278(7) 0.0324(9) 0.0354(8) -0.0090(7) -0.0016(6) -0.0021(7)
C35 0.0309(8) 0.0302(9) 0.0299(8) -0.0010(7) 0.0011(6) -0.0024(7)
C36 0.0289(8) 0.0271(8) 0.0299(8) -0.0001(6) -0.0003(6) 0.0010(6)
C37 0.0349(9) 0.0366(10) 0.0398(10) 0.0033(8) 0.0015(8) 0.0024(7)
C38 0.0339(9) 0.0445(11) 0.0430(10) -0.0153(9) -0.0033(8) -0.0048(8)
C39 0.0411(9) 0.0344(9) 0.0335(8) -0.0023(7) 0.0071(7) 0.0021(7)
C40 0.0263(7) 0.0346(8) 0.0283(8) -0.0016(7) 0.0011(6) -0.0063(7)
C41 0.0470(10) 0.0356(10) 0.0375(9) -0.0031(8) 0.0029(8) -0.0098(8)
C42 0.0345(9) 0.0339(9) 0.0377(9) 0.0034(7) 0.0111(7) 0.0035(7)
C43 0.0406(9) 0.0283(8) 0.0305(8) 0.0049(7) 0.0049(7) 0.0030(7)
C44 0.0438(10) 0.0389(10) 0.0450(10) 0.0039(8) 0.0109(9) -0.0019(9)
C45 0.0394(9) 0.0330(8) 0.0348(9) 0.0008(7) 0.0066(7) 0.0011(7)
C46 0.0295(8) 0.0419(10) 0.0408(9) 0.0077(8) -0.0023(7) -0.0007(7)
C47 0.0457(11) 0.0362(10) 0.0419(10) -0.0040(8) -0.0117(9) 0.0058(9)
C48 0.0293(8) 0.0446(10) 0.0478(10) 0.0063(9) 0.0009(8) -0.0010(8)
C49 0.0714(15) 0.0393(11) 0.0566(13) -0.0024(10) 0.0278(12) 0.0084(10)
C50 0.0771(18) 0.0638(16) 0.102(2) 0.0059(15) 0.0200(17) -0.0022(14)
N3 0.0263(6) 0.0275(7) 0.0287(6) -0.0004(5) -0.0010(5) -0.0042(5)
N7 0.0275(6) 0.0269(7) 0.0288(7) -0.0009(5) 0.0026(5) -0.0009(5)
O1 0.0473(7) 0.0393(7) 0.0283(6) -0.0007(5) 0.0021(5) -0.0111(6)
O2 0.0274(6) 0.0612(9) 0.0575(8) -0.0257(7) 0.0078(6) -0.0108(6)
O3 0.1047(15) 0.0908(14) 0.0487(9) 0.0101(10) 0.0006(9) -0.0327(12)
O4 0.0640(9) 0.0417(7) 0.0376(7) -0.0047(6) 0.0134(6) -0.0025(6)
O5 0.0506(8) 0.0346(7) 0.0552(8) -0.0075(6) 0.0161(6) -0.0039(6)
O6 0.0364(6) 0.0304(6) 0.0319(6) -0.0031(5) 0.0046(5) -0.0018(5)
O7 0.0235(5) 0.0363(6) 0.0361(6) -0.0098(5) 0.0007(4) -0.0023(5)
O8 0.0488(7) 0.0289(6) 0.0459(7) -0.0010(5) 0.0155(6) 0.0015(6)
O18 0.0446(7) 0.0326(6) 0.0455(7) 0.0019(5) 0.0141(5) 0.0061(6)

loop_
_atom_type_symbol
_atom_type_description
_atom_type_scat_dispersion_real
_atom_type_scat_dispersion_imag
_atom_type_scat_source
C C 0.0181 0.0091 'International Tables Vol C Tables 4.2.6.8 and 6.1.1.4'
H H 0.0000 0.0000 'International Tables Vol C Tables 4.2.6.8 and 6.1.1.4'
N N 0.0311 0.0180 'International Tables Vol C Tables 4.2.6.8 and 6.1.1.4'
O O 0.0492 0.0322 'International Tables Vol C Tables 4.2.6.8 and 6.1.1.4'

loop_
_geom_angle_atom_site_label_1
_geom_angle_atom_site_label_2
_geom_angle_atom_site_label_3
_geom_angle
_geom_angle_site_symmetry_1
_geom_angle_site_symmetry_3
_geom_angle_publ_flag
C33 C10 C34 103.59(13) . . ?
C29 C11 C14 111.58(13) . . ?
C29 C11 C25 109.47(13) . . ?
C14 C11 C25 111.04(12) . . ?
O2 C12 O7 121.24(15) . . ?
O2 C12 C34 131.09(16) . . ?
O7 C12 C34 107.64(13) . . ?
C27 C13 C28 118.40(15) . . ?
C27 C13 C31 119.06(15) . . ?
C28 C13 C31 122.52(14) . . ?
C11 C14 C15 113.90(13) . . ?
C14 C15 C20 110.88(13) . . ?
C14 C15 C24 111.58(13) . . ?
C20 C15 C24 113.19(13) . . ?
O7 C16 C36 110.86(12) . . ?
O7 C16 C33 105.82(13) . . ?
C36 C16 C33 115.33(13) . . ?
O7 C16 C19 100.94(12) . . ?
C36 C16 C19 118.40(14) . . ?
C33 C16 C19 103.89(13) . . ?
C39 C17 C28 120.21(16) . . ?
C21 C19 C47 109.02(16) . . ?
C21 C19 C16 115.70(14) . . ?
C47 C19 C16 113.24(14) . . ?
C21 C19 C34 113.24(14) . . ?
C47 C19 C34 113.10(15) . . ?
C16 C19 C34 91.82(13) . . ?
C43 C20 C15 110.34(14) . . ?
N3 C22 C25 110.62(13) . . ?
O8 C23 N7 122.54(15) . . ?
O8 C23 C35 117.47(15) . . ?
N7 C23 C35 119.88(14) . . ?
C31 C24 C32 107.15(13) . . ?
C31 C24 C15 112.82(14) . . ?
C32 C24 C15 115.12(13) . . ?
C22 C25 C11 111.01(13) . . ?
C45 C26 C44 114.04(16) . . ?
C45 C26 C48 103.59(15) . . ?
C44 C26 C48 115.60(15) . . ?
C45 C26 C30 98.71(13) . . ?
C44 C26 C30 119.66(16) . . ?
C48 C26 C30 102.73(14) . . ?
C42 C27 C13 121.58(16) . . ?
C13 C28 C17 119.81(15) . . ?
C13 C28 N7 118.83(14) . . ?
C17 C28 N7 121.29(15) . . ?
C40 C29 C11 112.20(14) . . ?
C41 C30 C37 108.65(15) . . ?
C41 C30 C35 115.58(14) . . ?
C37 C30 C35 114.34(14) . . ?
C41 C30 C26 112.96(14) . . ?
C37 C30 C26 112.78(14) . . ?
C35 C30 C26 91.85(13) . . ?
C13 C31 C24 113.37(14) . . ?
N7 C32 C24 108.35(13) . . ?
C16 C33 C10 102.15(13) . . ?
C12 C34 C38 113.81(15) . . ?
C12 C34 C10 102.24(14) . . ?
C38 C34 C10 115.82(15) . . ?
C12 C34 C19 99.42(13) . . ?
C38 C34 C19 119.99(16) . . ?
C10 C34 C19 102.89(13) . . ?
O6 C35 C46 106.29(14) . . ?
O6 C35 C23 111.74(13) . . ?
C46 C35 C23 115.40(14) . . ?
O6 C35 C30 100.63(12) . . ?
C46 C35 C30 104.15(13) . . ?
C23 C35 C30 117.09(13) . . ?
O1 C36 N3 122.35(15) . . ?
O1 C36 C16 117.81(14) . . ?
N3 C36 C16 119.78(13) . . ?
C42 C39 C17 120.27(16) . . ?
N3 C40 C29 110.67(13) . . ?
C27 C42 C39 119.68(15) . . ?
O5 C43 O18 123.49(16) . . ?
O5 C43 C20 124.14(16) . . ?
O18 C43 C20 112.35(15) . . ?
O4 C45 O6 121.73(17) . . ?
O4 C45 C26 131.04(17) . . ?
O6 C45 C26 107.20(14) . . ?
C35 C46 C48 101.90(14) . . ?
C26 C48 C46 103.82(14) . . ?
C36 N3 C40 128.20(13) . . ?
C36 N3 C22 119.42(13) . . ?
C40 N3 C22 111.90(12) . . ?
C23 N7 C28 121.16(13) . . ?
C23 N7 C32 124.38(13) . . ?
C28 N7 C32 113.59(12) . . ?
C45 O6 C35 106.48(12) . . ?
C12 O7 C16 106.19(12) . . ?
C43 O18 C49 115.26(16) . . ?

loop_
_geom_bond_atom_site_label_1
_geom_bond_atom_site_label_2
_geom_bond_distance
_geom_bond_site_symmetry_2
_geom_bond_publ_flag
C10 C33 1.545(2) . ?
C10 C34 1.558(2) . ?
C11 C29 1.529(2) . ?
C11 C14 1.531(2) . ?
C11 C25 1.537(2) . ?
C12 O2 1.201(2) . ?
C12 O7 1.365(2) . ?
C12 C34 1.506(2) . ?
C13 C27 1.402(2) . ?
C13 C28 1.403(2) . ?
C13 C31 1.505(2) . ?
C14 C15 1.538(2) . ?
C15 C20 1.539(2) . ?
C15 C24 1.542(2) . ?
C16 O7 1.4818(19) . ?
C16 C36 1.524(2) . ?
C16 C33 1.533(2) . ?
C16 C19 1.553(2) . ?
C17 C39 1.389(2) . ?
C17 C28 1.404(2) . ?
C19 C21 1.522(3) . ?
C19 C47 1.526(2) . ?
C19 C34 1.559(2) . ?
C20 C43 1.507(2) . ?
C22 N3 1.474(2) . ?
C22 C25 1.528(2) . ?
C23 O8 1.222(2) . ?
C23 N7 1.372(2) . ?
C23 C35 1.532(2) . ?
C24 C31 1.522(2) . ?
C24 C32 1.530(2) . ?
C26 C45 1.516(3) . ?
C26 C44 1.521(2) . ?
C26 C48 1.552(3) . ?
C26 C30 1.562(2) . ?
C27 C42 1.381(3) . ?
C28 N7 1.440(2) . ?
C29 C40 1.525(2) . ?
C30 C41 1.532(2) . ?
C30 C37 1.534(2) . ?
C30 C35 1.557(2) . ?
C32 N7 1.474(2) . ?
C34 C38 1.509(2) . ?
C35 O6 1.4774(19) . ?
C35 C46 1.532(2) . ?
C36 O1 1.230(2) . ?
C36 N3 1.348(2) . ?
C39 C42 1.384(3) . ?
C40 N3 1.467(2) . ?
C43 O5 1.203(2) . ?
C43 O18 1.331(2) . ?
C45 O4 1.195(2) . ?
C45 O6 1.373(2) . ?
C46 C48 1.553(3) . ?
C49 O18 1.452(3) . ?
C50 O3 1.384(4) . ?
